data_4089126
loop_
_publ_author_name
'Wakeham, Russell J.'
'Baillie, Rhett A.'
'Patrick, Brian O.'
'Legzdins, Peter'
'Rosenfeld, Devon C.'

_publ_section_title
;
 Selective Functionalization of a Variety of Hydrocarbon C(sp3)--H Bonds
 Initiated by Cp*W(NO)(CH2CMe3)(\h3-CH2CHCHPh)
;
_journal_issue 1
_journal_name_full Organometallics
_journal_page_first 39
_journal_paper_doi 10.1021/acs.organomet.6b00739
_journal_volume 36
_journal_year 2016
_chemical_formula_moiety 'C21 H29 N O W'
_chemical_formula_sum 'C21 H29 N O W'
_chemical_formula_weight 495.30
_space_group_crystal_system monoclinic
_space_group_IT_number 14
_space_group_name_Hall '-P 2ybc'
_space_group_name_H-M_alt 'P 1 21/c 1'
_atom_sites_solution_hydrogens geom
_atom_sites_solution_primary direct
_audit_creation_date 2016-07-05
_audit_creation_method
;
Olex2 1.2
(compiled 2016.02.19 svn.r3266 for OlexSys, GUI svn.r5155)
;
_cell_angle_alpha 90
_cell_angle_beta 111.014(7)
_cell_angle_gamma 90
_cell_formula_units_Z 4
_cell_length_a 18.350(3)
_cell_length_b 7.8546(13)
_cell_length_c 14.176(2)
_cell_measurement_reflns_used 5298
_cell_measurement_temperature 100(2)
_cell_measurement_theta_max 30.179
_cell_measurement_theta_min 2.376
_cell_volume 1907.3(5)
_computing_cell_refinement 'SAINT v7.68A (Bruker, 2009)'
_computing_data_reduction 'SAINT v7.68A (Bruker, 2009)'
_computing_molecular_graphics 'Olex2 (Dolomanov et al., 2009)'
_computing_publication_material 'Olex2 (Dolomanov et al., 2009)'
_computing_structure_refinement 'XL (Sheldrick, 2008)'
_computing_structure_solution 'SIR2002 (Burla et al., 2007)'
_diffrn_ambient_temperature 100(2)
_diffrn_detector 'Bruker APEX2 area detector'
_diffrn_detector_area_resol_mean 7.9
_diffrn_detector_type 'CCD area detector'
_diffrn_measured_fraction_theta_full 1.000
_diffrn_measured_fraction_theta_max 0.992
_diffrn_measurement_device 'Bruker-Nonius Kappa diffractometer'
_diffrn_measurement_device_type 'Bruker APEX II area detector'
_diffrn_measurement_method '\w and \f scans'
_diffrn_radiation_monochromator graphite
_diffrn_radiation_probe x-ray
_diffrn_radiation_type MoK\a
_diffrn_radiation_wavelength 0.71073
_diffrn_reflns_av_unetI/netI 0.0544
_diffrn_reflns_Laue_measured_fraction_full 1.000
_diffrn_reflns_Laue_measured_fraction_max 0.992
_diffrn_reflns_limit_h_max 20
_diffrn_reflns_limit_h_min -22
_diffrn_reflns_limit_k_max 9
_diffrn_reflns_limit_k_min 0
_diffrn_reflns_limit_l_max 17
_diffrn_reflns_limit_l_min 0
_diffrn_reflns_number 3611
_diffrn_reflns_point_group_measured_fraction_full 1.000
_diffrn_reflns_point_group_measured_fraction_max 0.992
_diffrn_reflns_theta_full 25.242
_diffrn_reflns_theta_max 25.412
_diffrn_reflns_theta_min 1.189
_diffrn_source 'sealed tube'
_exptl_absorpt_coefficient_mu 6.063
_exptl_absorpt_correction_T_max 0.7846
_exptl_absorpt_correction_T_min 0.3167
_exptl_absorpt_correction_type multi-scan
_exptl_absorpt_process_details
;
 TWINABS-2008/4 (Bruker,2010) was used for absorption correction.
 
For component 1:
 wR2(int) was 0.1426 before and 0.0764 after correction.
 The Ratio of minimum to maximum transmission is 0.41.
 The \l/2 correction factor is Not present
 
For component 2:
 wR2(int) was 0.1534 before and 0.1074 after correction.
 The Ratio of minimum to maximum transmission not present.
 The \l/2 correction factor is Not present

Final HKLF 4 output contains 31836 reflections, Rint = 0.0853
 (20445 with I > 3sig(I), Rint = 0.0808)
;
_exptl_crystal_colour orange
_exptl_crystal_density_diffrn 1.725
_exptl_crystal_density_method 'not measured'
_exptl_crystal_description plate
_exptl_crystal_F_000 976
_exptl_crystal_size_max 0.28
_exptl_crystal_size_mid 0.26
_exptl_crystal_size_min 0.04
_refine_diff_density_max 3.234
_refine_diff_density_min -3.695
_refine_diff_density_rms 0.322
_refine_ls_extinction_method none
_refine_ls_goodness_of_fit_ref 1.058
_refine_ls_hydrogen_treatment constr
_refine_ls_matrix_type full
_refine_ls_number_parameters 224
_refine_ls_number_reflns 3611
_refine_ls_number_restraints 294
_refine_ls_restrained_S_all 1.022
_refine_ls_R_factor_all 0.0638
_refine_ls_R_factor_gt 0.0610
_refine_ls_shift/su_max 0.000
_refine_ls_shift/su_mean 0.000
_refine_ls_structure_factor_coef Fsqd
_refine_ls_weighting_details 'w=1/[\s^2^(Fo^2^)+(0.1133P)^2^+29.9652P] where P=(Fo^2^+2Fc^2^)/3'
_refine_ls_weighting_scheme calc
_refine_ls_wR_factor_gt 0.1682
_refine_ls_wR_factor_ref 0.1709
_reflns_Friedel_coverage 0.000
_reflns_number_gt 3416
_reflns_number_total 3611
_reflns_threshold_expression 'I > 2\s(I)'
_cod_data_source_file om6b00739_si_009.cif
_cod_data_source_block pl407_3a
_cod_original_cell_volume 1907.3(6)
_cod_database_code 4089126
_shelx_space_group_comment
;
The symmetry employed for this shelxl refinement is uniquely defined
by the following loop, which should always be used as a source of
symmetry information in preference to the above space-group names.
They are only intended as comments.
;
_shelx_estimated_absorpt_t_max 0.793
_shelx_estimated_absorpt_t_min 0.282
_olex2_refinement_description
;
1. Twinned data refinement
 Scales: 0.8746(16) 0.1254(16)
2. Fixed Uiso
 At 1.2 times of:
  All C(H) groups, All C(H,H) groups
 At 1.5 times of:
  All C(H,H,H) groups
3. Uiso/Uaniso restraints and constraints
Uanis(C3) \\sim Ueq: with sigma of 0.001 and sigma for terminal atoms of 0.002
4. Rigid body (RIGU) restrains
 All non-hydrogen atoms
 with sigma for 1-2 distances of 0.004 and sigma for 1-3 distances of 0.004
5.a Secondary CH2 refined with riding coordinates:
 C16(H16A,H16B)
5.b Aromatic/amide H refined with riding coordinates:
 C7(H7), C9(H9), C11(H11), C12(H12), C13(H13), C14(H14), C15(H15)
5.c X=CH2 refined with riding coordinates:
 C8(H8A,H8B)
5.d Idealised Me refined as rotating group:
 C3(H3A,H3B,H3C), C17(H17A,H17B,H17C), C22(H22A,H22B,H22C), C19(H19A,H19B,
 H19C), C20(H20A,H20B,H20C), C21(H21A,H21B,H21C)
;
_shelx_shelxl_version_number 2014/7
_olex2_submission_special_instructions 'No special instructions were received'

loop_
_space_group_symop_operation_xyz
'x, y, z'
'-x, y+1/2, -z+1/2'
'-x, -y, -z'
'x, -y-1/2, z-1/2'

loop_
_atom_site_label
_atom_site_type_symbol
_atom_site_fract_x
_atom_site_fract_y
_atom_site_fract_z
_atom_site_U_iso_or_equiv
_atom_site_adp_type
_atom_site_occupancy
_atom_site_site_symmetry_order
_atom_site_calc_flag
_atom_site_refinement_flags_posn
_atom_site_refinement_flags_adp
C1 C 0.2832(9) 0.5349(15) 0.6361(10) 0.024(2) Uani 1 1 d . U
C2 C 0.2160(8) 0.4456(18) 0.5751(10) 0.024(2) Uani 1 1 d . U
C3 C 0.1355(8) 0.5178(17) 0.5411(11) 0.024(3) Uani 1 1 d . U
H3A H 0.1133 0.5001 0.5938 0.036 Uiso 1 1 calc GR .
H3B H 0.1028 0.4608 0.4789 0.036 Uiso 1 1 calc GR .
H3C H 0.1375 0.6400 0.5283 0.036 Uiso 1 1 calc GR .
C4 C 0.2356(7) 0.2775(16) 0.5569(8) 0.0184(19) Uani 1 1 d . U
C5 C 0.3170(7) 0.2573(16) 0.6045(9) 0.019(2) Uani 1 1 d . U
C6 C 0.3473(7) 0.4105(15) 0.6561(9) 0.020(2) Uani 1 1 d . U
C7 C 0.2964(8) 0.3774(16) 0.3255(9) 0.025(2) Uani 1 1 d . U
H7 H 0.2906 0.4436 0.2672 0.030 Uiso 1 1 calc R .
C8 C 0.3694(8) 0.3476(17) 0.3964(10) 0.026(2) Uani 1 1 d . U
H8A H 0.3750 0.2813 0.4546 0.031 Uiso 1 1 calc R .
H8B H 0.4143 0.3934 0.3871 0.031 Uiso 1 1 calc R .
C9 C 0.2295(7) 0.3082(16) 0.3401(9) 0.020(2) Uani 1 1 d . U
H9 H 0.2368 0.2389 0.3978 0.024 Uiso 1 1 calc R .
C10 C 0.1504(7) 0.3393(17) 0.2704(9) 0.022(2) Uani 1 1 d . U
C11 C 0.1244(9) 0.4956(16) 0.2236(10) 0.021(2) Uani 1 1 d . U
H11 H 0.1591 0.5900 0.2410 0.025 Uiso 1 1 calc R .
C12 C 0.0512(10) 0.5179(19) 0.1538(12) 0.031(3) Uani 1 1 d . U
H12 H 0.0373 0.6237 0.1196 0.038 Uiso 1 1 calc R .
C13 C -0.0040(9) 0.385(2) 0.1322(10) 0.036(3) Uani 1 1 d . U
H13 H -0.0559 0.4014 0.0862 0.043 Uiso 1 1 calc R .
C14 C 0.0201(8) 0.225(2) 0.1812(10) 0.034(3) Uani 1 1 d . U
H14 H -0.0161 0.1339 0.1682 0.041 Uiso 1 1 calc R .
C15 C 0.0957(8) 0.2030(18) 0.2474(10) 0.028(2) Uani 1 1 d . U
H15 H 0.1115 0.0951 0.2781 0.034 Uiso 1 1 calc R .
C16 C 0.4063(7) 0.6249(16) 0.5284(9) 0.022(2) Uani 1 1 d . U
H16A H 0.4095 0.6926 0.5886 0.027 Uiso 1 1 calc R .
H16B H 0.4500 0.5424 0.5498 0.027 Uiso 1 1 calc R .
C17 C 0.4192(8) 0.747(2) 0.4498(10) 0.032(3) Uani 1 1 d . U
H17A H 0.4211 0.6810 0.3921 0.047 Uiso 1 1 calc GR .
H17B H 0.4685 0.8084 0.4811 0.047 Uiso 1 1 calc GR .
H17C H 0.3760 0.8287 0.4267 0.047 Uiso 1 1 calc GR .
N1 N 0.2468(6) 0.6704(13) 0.4202(7) 0.021(2) Uani 1 1 d . U
O1 O 0.2145(6) 0.8041(11) 0.3922(7) 0.032(2) Uani 1 1 d . U
C22 C 0.2895(10) 0.7009(16) 0.6821(10) 0.031(3) Uani 1 1 d . U
H22A H 0.2583 0.7830 0.6316 0.046 Uiso 1 1 calc GR .
H22B H 0.3442 0.7369 0.7077 0.046 Uiso 1 1 calc GR .
H22C H 0.2701 0.6956 0.7381 0.046 Uiso 1 1 calc GR .
C19 C 0.1773(9) 0.1374(18) 0.5077(10) 0.030(3) Uani 1 1 d . U
H19A H 0.1573 0.0893 0.5575 0.045 Uiso 1 1 calc GR .
H19B H 0.2031 0.0478 0.4831 0.045 Uiso 1 1 calc GR .
H19C H 0.1339 0.1847 0.4509 0.045 Uiso 1 1 calc GR .
C20 C 0.3652(8) 0.0967(16) 0.6090(10) 0.026(3) Uani 1 1 d . U
H20A H 0.4126 0.1265 0.5958 0.038 Uiso 1 1 calc GR .
H20B H 0.3343 0.0154 0.5579 0.038 Uiso 1 1 calc GR .
H20C H 0.3798 0.0451 0.6762 0.038 Uiso 1 1 calc GR .
C21 C 0.4314(8) 0.436(2) 0.7272(10) 0.031(3) Uani 1 1 d . U
H21A H 0.4392 0.3795 0.7918 0.046 Uiso 1 1 calc GR .
H21B H 0.4421 0.5578 0.7386 0.046 Uiso 1 1 calc GR .
H21C H 0.4669 0.3865 0.6968 0.046 Uiso 1 1 calc GR .
W1 W 0.29507(3) 0.47886(5) 0.47926(4) 0.0157(2) Uani 1 1 d . U

loop_
_atom_site_aniso_label
_atom_site_aniso_U_11
_atom_site_aniso_U_22
_atom_site_aniso_U_33
_atom_site_aniso_U_23
_atom_site_aniso_U_13
_atom_site_aniso_U_12
C1 0.043(5) 0.009(4) 0.019(4) 0.007(3) 0.012(4) 0.007(3)
C2 0.035(4) 0.018(4) 0.022(5) -0.001(3) 0.014(3) 0.002(3)
C3 0.026(3) 0.026(3) 0.024(3) 0.0049(19) 0.012(2) -0.0001(18)
C4 0.032(4) 0.016(4) 0.013(4) 0.001(3) 0.014(3) 0.001(3)
C5 0.034(4) 0.013(4) 0.014(4) 0.000(3) 0.013(3) -0.001(3)
C6 0.036(4) 0.009(4) 0.014(4) 0.004(3) 0.008(3) 0.001(3)
C7 0.045(5) 0.009(5) 0.025(4) -0.001(4) 0.019(4) 0.002(4)
C8 0.040(5) 0.016(6) 0.028(5) -0.002(4) 0.018(4) 0.005(4)
C9 0.034(4) 0.017(5) 0.012(4) -0.001(3) 0.012(3) 0.000(3)
C10 0.028(4) 0.023(5) 0.016(4) -0.006(4) 0.008(3) -0.001(3)
C11 0.032(5) 0.025(5) 0.011(5) -0.001(3) 0.013(4) 0.003(4)
C12 0.033(5) 0.034(6) 0.024(6) 0.000(4) 0.006(5) 0.007(4)
C13 0.039(6) 0.042(6) 0.026(6) -0.006(5) 0.011(5) -0.001(5)
C14 0.037(5) 0.038(6) 0.028(6) -0.008(5) 0.011(4) -0.006(4)
C15 0.038(5) 0.025(5) 0.023(5) -0.009(4) 0.012(4) -0.006(4)
C16 0.033(5) 0.016(5) 0.018(4) -0.001(4) 0.009(4) -0.007(4)
C17 0.036(7) 0.030(7) 0.027(6) 0.010(5) 0.009(5) -0.010(6)
N1 0.041(5) 0.011(3) 0.011(4) -0.003(3) 0.008(4) 0.000(3)
O1 0.055(6) 0.010(4) 0.027(5) 0.002(3) 0.010(4) 0.008(4)
C22 0.056(8) 0.012(5) 0.027(6) -0.003(4) 0.020(6) 0.003(5)
C19 0.045(6) 0.018(5) 0.026(6) -0.003(5) 0.011(5) -0.008(5)
C20 0.043(6) 0.014(5) 0.029(6) 0.003(4) 0.024(5) 0.003(4)
C21 0.037(5) 0.027(6) 0.022(5) 0.014(5) 0.003(4) -0.001(5)
W1 0.0246(3) 0.0086(3) 0.0151(3) 0.00083(16) 0.0088(2) -0.00018(17)

loop_
_atom_type_symbol
_atom_type_description
_atom_type_scat_dispersion_real
_atom_type_scat_dispersion_imag
_atom_type_scat_source
C C 0.0033 0.0016 'International Tables Vol C Tables 4.2.6.8 and 6.1.1.4'
H H 0.0000 0.0000 'International Tables Vol C Tables 4.2.6.8 and 6.1.1.4'
N N 0.0061 0.0033 'International Tables Vol C Tables 4.2.6.8 and 6.1.1.4'
O O 0.0106 0.0060 'International Tables Vol C Tables 4.2.6.8 and 6.1.1.4'
W W -0.8490 6.8722 'International Tables Vol C Tables 4.2.6.8 and 6.1.1.4'

loop_
_geom_angle_atom_site_label_1
_geom_angle_atom_site_label_2
_geom_angle_atom_site_label_3
_geom_angle
C2 C1 C6 104.4(11)
C2 C1 C22 129.5(13)
C2 C1 W1 71.6(8)
C6 C1 W1 73.7(7)
C22 C1 C6 125.6(13)
C22 C1 W1 125.2(9)
C1 C2 C3 123.7(12)
C1 C2 C4 110.6(12)
C1 C2 W1 73.3(8)
C3 C2 W1 121.3(9)
C4 C2 C3 125.6(13)
C4 C2 W1 75.3(7)
C2 C3 H3A 109.5
C2 C3 H3B 109.5
C2 C3 H3C 109.5
H3A C3 H3B 109.5
H3A C3 H3C 109.5
H3B C3 H3C 109.5
C2 C4 C19 125.2(12)
C2 C4 W1 69.9(7)
C5 C4 C2 108.2(11)
C5 C4 C19 126.1(12)
C5 C4 W1 73.5(7)
C19 C4 W1 128.9(8)
C4 C5 C6 107.7(11)
C4 C5 C20 127.6(12)
C4 C5 W1 72.5(7)
C6 C5 C20 124.5(11)
C6 C5 W1 72.4(7)
C20 C5 W1 124.6(7)
C1 C6 C21 126.1(12)
C1 C6 W1 70.1(7)
C5 C6 C1 109.0(11)
C5 C6 C21 124.7(12)
C5 C6 W1 73.4(7)
C21 C6 W1 126.3(9)
C8 C7 H7 120.2
C8 C7 C9 119.6(11)
C8 C7 W1 73.1(7)
C9 C7 H7 120.2
C9 C7 W1 72.3(7)
W1 C7 H7 126.3
C7 C8 H8A 120.0
C7 C8 H8B 120.0
C7 C8 W1 72.6(7)
H8A C8 H8B 120.0
W1 C8 H8A 72.8
W1 C8 H8B 126.5
C7 C9 H9 118.7
C7 C9 C10 122.6(11)
C7 C9 W1 72.1(7)
C10 C9 H9 118.7
C10 C9 W1 124.4(9)
W1 C9 H9 74.4
C11 C10 C9 124.0(12)
C11 C10 C15 117.4(12)
C15 C10 C9 118.6(12)
C10 C11 H11 118.8
C12 C11 C10 122.5(13)
C12 C11 H11 118.8
C11 C12 H12 119.8
C11 C12 C13 120.4(14)
C13 C12 H12 119.8
C12 C13 H13 120.9
C12 C13 C14 118.2(14)
C14 C13 H13 120.9
C13 C14 H14 119.9
C15 C14 C13 120.3(14)
C15 C14 H14 119.9
C10 C15 H15 119.5
C14 C15 C10 121.0(14)
C14 C15 H15 119.5
H16A C16 H16B 107.3
C17 C16 H16A 108.1
C17 C16 H16B 108.1
C17 C16 W1 116.9(8)
W1 C16 H16A 108.1
W1 C16 H16B 108.1
C16 C17 H17A 109.5
C16 C17 H17B 109.5
C16 C17 H17C 109.5
H17A C17 H17B 109.5
H17A C17 H17C 109.5
H17B C17 H17C 109.5
O1 N1 W1 171.9(9)
C1 C22 H22A 109.5
C1 C22 H22B 109.5
C1 C22 H22C 109.5
H22A C22 H22B 109.5
H22A C22 H22C 109.5
H22B C22 H22C 109.5
C4 C19 H19A 109.5
C4 C19 H19B 109.5
C4 C19 H19C 109.5
H19A C19 H19B 109.5
H19A C19 H19C 109.5
H19B C19 H19C 109.5
C5 C20 H20A 109.5
C5 C20 H20B 109.5
C5 C20 H20C 109.5
H20A C20 H20B 109.5
H20A C20 H20C 109.5
H20B C20 H20C 109.5
C6 C21 H21A 109.5
C6 C21 H21B 109.5
C6 C21 H21C 109.5
H21A C21 H21B 109.5
H21A C21 H21C 109.5
H21B C21 H21C 109.5
C1 W1 C4 58.6(4)
C1 W1 C5 59.2(4)
C1 W1 C6 36.2(4)
C2 W1 C1 35.1(5)
C2 W1 C4 34.8(4)
C2 W1 C5 57.7(4)
C2 W1 C6 57.7(5)
C2 W1 C8 147.3(5)
C2 W1 C9 100.9(5)
C4 W1 C5 34.1(4)
C4 W1 C6 56.7(4)
C6 W1 C5 34.2(4)
C7 W1 C1 169.8(4)
C7 W1 C2 136.4(5)
C7 W1 C4 111.2(4)
C7 W1 C5 112.7(4)
C7 W1 C6 140.0(4)
C7 W1 C8 34.3(5)
C7 W1 C9 35.6(4)
C8 W1 C1 145.8(5)
C8 W1 C4 112.5(4)
C8 W1 C5 94.5(4)
C8 W1 C6 109.9(5)
C9 W1 C1 135.4(5)
C9 W1 C4 80.0(4)
C9 W1 C5 96.1(4)
C9 W1 C6 130.3(4)
C9 W1 C8 62.5(4)
C16 W1 C1 89.6(5)
C16 W1 C2 124.6(5)
C16 W1 C4 135.5(4)
C16 W1 C5 104.4(4)
C16 W1 C6 79.1(4)
C16 W1 C7 98.8(5)
C16 W1 C8 75.5(5)
C16 W1 C9 134.3(4)
N1 W1 C1 95.0(4)
N1 W1 C2 93.4(5)
N1 W1 C4 122.5(5)
N1 W1 C5 150.7(4)
N1 W1 C6 128.3(4)
N1 W1 C7 91.1(4)
N1 W1 C8 114.5(5)
N1 W1 C9 94.0(4)
N1 W1 C16 87.6(5)

loop_
_geom_bond_atom_site_label_1
_geom_bond_atom_site_label_2
_geom_bond_distance
C1 C2 1.41(2)
C1 C6 1.477(18)
C1 C22 1.444(16)
C1 W1 2.353(13)
C2 C3 1.49(2)
C2 C4 1.417(18)
C2 W1 2.331(13)
C3 H3A 0.9800
C3 H3B 0.9800
C3 H3C 0.9800
C4 C5 1.411(18)
C4 C19 1.518(18)
C4 W1 2.401(11)
C5 C6 1.415(17)
C5 C20 1.529(17)
C5 W1 2.414(12)
C6 C21 1.523(19)
C6 W1 2.402(11)
C7 H7 0.9500
C7 C8 1.376(19)
C7 C9 1.424(18)
C7 W1 2.329(11)
C8 H8A 0.9500
C8 H8B 0.9500
C8 W1 2.336(12)
C9 H9 0.9500
C9 C10 1.454(18)
C9 W1 2.331(12)
C10 C11 1.396(18)
C10 C15 1.423(18)
C11 H11 0.9500
C11 C12 1.36(2)
C12 H12 0.9500
C12 C13 1.41(2)
C13 H13 0.9500
C13 C14 1.42(2)
C14 H14 0.9500
C14 C15 1.38(2)
C15 H15 0.9500
C16 H16A 0.9900
C16 H16B 0.9900
C16 C17 1.550(17)
C16 W1 2.224(12)
C17 H17A 0.9800
C17 H17B 0.9800
C17 H17C 0.9800
N1 O1 1.202(14)
N1 W1 1.793(10)
C22 H22A 0.9800
C22 H22B 0.9800
C22 H22C 0.9800
C19 H19A 0.9800
C19 H19B 0.9800
C19 H19C 0.9800
C20 H20A 0.9800
C20 H20B 0.9800
C20 H20C 0.9800
C21 H21A 0.9800
C21 H21B 0.9800
C21 H21C 0.9800

loop_
_geom_torsion_atom_site_label_1
_geom_torsion_atom_site_label_2
_geom_torsion_atom_site_label_3
_geom_torsion_atom_site_label_4
_geom_torsion
C1 C2 C4 C5 -1.5(14)
C1 C2 C4 C19 170.5(11)
C1 C2 C4 W1 -65.4(9)
C2 C1 C6 C5 2.0(14)
C2 C1 C6 C21 -173.5(12)
C2 C1 C6 W1 65.5(9)
C2 C4 C5 C6 2.7(13)
C2 C4 C5 C20 177.8(11)
C2 C4 C5 W1 -61.6(8)
C3 C2 C4 C5 -177.8(12)
C3 C2 C4 C19 -6(2)
C3 C2 C4 W1 118.3(13)
C4 C5 C6 C1 -3.0(13)
C4 C5 C6 C21 172.7(11)
C4 C5 C6 W1 -64.4(8)
C6 C1 C2 C3 176.1(12)
C6 C1 C2 C4 -0.3(14)
C6 C1 C2 W1 -67.0(8)
C7 C9 C10 C11 -39.3(18)
C7 C9 C10 C15 140.4(12)
C8 C7 C9 C10 177.8(12)
C8 C7 C9 W1 57.8(10)
C9 C7 C8 W1 -57.4(10)
C9 C10 C11 C12 176.0(13)
C9 C10 C15 C14 -179.6(12)
C10 C11 C12 C13 5(2)
C11 C10 C15 C14 0.2(18)
C11 C12 C13 C14 -3(2)
C12 C13 C14 C15 0(2)
C13 C14 C15 C10 2(2)
C15 C10 C11 C12 -3.7(19)
C22 C1 C2 C3 4(2)
C22 C1 C2 C4 -172.5(12)
C22 C1 C2 W1 120.8(14)
C22 C1 C6 C5 174.6(12)
C22 C1 C6 C21 -1(2)
C22 C1 C6 W1 -121.9(13)
C19 C4 C5 C6 -169.2(11)
C19 C4 C5 C20 6.0(19)
C19 C4 C5 W1 126.5(11)
C20 C5 C6 C1 -178.3(11)
C20 C5 C6 C21 -2.6(18)
C20 C5 C6 W1 120.3(11)
W1 C1 C2 C3 -116.9(13)
W1 C1 C2 C4 66.7(9)
W1 C1 C6 C5 -63.5(8)
W1 C1 C6 C21 121.0(12)
W1 C2 C4 C5 63.9(8)
W1 C2 C4 C19 -124.1(11)
W1 C4 C5 C6 64.4(8)
W1 C4 C5 C20 -120.5(12)
W1 C5 C6 C1 61.4(8)
W1 C5 C6 C21 -123.0(12)
W1 C7 C9 C10 119.9(12)
W1 C9 C10 C11 50.5(16)
W1 C9 C10 C15 -129.8(10)

loop_
_twin_individual_id
_twin_individual_mass_fraction_refined
1 0.8746(16)
2 0.1254(16)
